data_4027695
loop_
_publ_author_name
'Albrecht Berkessel'
'Sonja S. Vormittag'
'Nils E. Schl\"orer'
'J\"org-M. Neud\"orfl'

_publ_section_title
;
 TEFDDOLs (\a,\a,\a',\a'-Tetrakis(perfluoroaryl/alkyl)-2,2'-dimethyl
 -1,3-dioxolane-4,5-dimethanols): Highly Fluorinated Chiral H-Bond Donors
 and Br\/onsted Acids with Distinct H-Bonding Patterns and Supramolecular
 Architectures
;
_journal_name_full 'Journal of Organic Chemistry'
_journal_page_first 10145
_journal_page_last 10157
_journal_paper_doi 10.1021/jo301609g
_journal_volume 77
_journal_year 2012
_chemical_formula_moiety '2(C11 H10 F12 O4), H2 O'
_chemical_formula_sum 'C22 H22 F24 O9'
_chemical_formula_weight 886.40
_chemical_name_systematic
; 
 ? 
;
_space_group_IT_number 4
_symmetry_cell_setting monoclinic
_symmetry_space_group_name_Hall 'P 2yb'
_symmetry_space_group_name_H-M 'P 1 21 1'
_atom_sites_solution_hydrogens geom
_atom_sites_solution_primary direct
_atom_sites_solution_secondary difmap
_audit_creation_method SHELXL-97
_cell_angle_alpha 90.00
_cell_angle_beta 105.3780(10)
_cell_angle_gamma 90.00
_cell_formula_units_Z 4
_cell_length_a 15.6960(5)
_cell_length_b 12.2229(4)
_cell_length_c 17.2068(5)
_cell_measurement_reflns_used 20898
_cell_measurement_temperature 100(2)
_cell_measurement_theta_max 27.00
_cell_measurement_theta_min 1.23
_cell_volume 3182.95(17)
_computing_cell_refinement 'Nonius DENZO (Otwinowski, Minor 1997)'
_computing_data_collection 'Nonius COLLECT'
_computing_data_reduction 'Nonius DENZO (Otwinowski, Minor 1997)'
_computing_molecular_graphics 'SCHAKAL99 (E. Keller 1999)'
_computing_publication_material 'PLATON (A. L. Spek 1980-2004)'
_computing_structure_refinement 'SHELXL-97 (Sheldrick, 1997)'
_computing_structure_solution 'crunch (De Graaf, De Gelder, Schenk 1993)'
_diffrn_ambient_temperature 100(2)
_diffrn_measured_fraction_theta_full 1.000
_diffrn_measured_fraction_theta_max 1.000
_diffrn_measurement_device_type 'Nonius KappaCCD'
_diffrn_measurement_method Phi/Omega-Scans
_diffrn_radiation_monochromator graphite
_diffrn_radiation_source 'fine-focus sealed tube'
_diffrn_radiation_type MoK\a
_diffrn_radiation_wavelength 0.71073
_diffrn_reflns_av_R_equivalents 0.0331
_diffrn_reflns_av_sigmaI/netI 0.0406
_diffrn_reflns_limit_h_max 20
_diffrn_reflns_limit_h_min -20
_diffrn_reflns_limit_k_max 10
_diffrn_reflns_limit_k_min -15
_diffrn_reflns_limit_l_max 21
_diffrn_reflns_limit_l_min -21
_diffrn_reflns_number 20898
_diffrn_reflns_theta_full 27.00
_diffrn_reflns_theta_max 27.00
_diffrn_reflns_theta_min 1.23
_exptl_absorpt_coefficient_mu 0.226
_exptl_absorpt_correction_type none
_exptl_crystal_colour colourless
_exptl_crystal_density_diffrn 1.850
_exptl_crystal_description platelet
_exptl_crystal_F_000 1768
_exptl_crystal_size_max .2
_exptl_crystal_size_mid .2
_exptl_crystal_size_min .03
_refine_diff_density_max 0.447
_refine_diff_density_min -0.337
_refine_diff_density_rms 0.047
_refine_ls_abs_structure_details 'Flack H D (1983), Acta Cryst. A39, 876-881'
_refine_ls_abs_structure_Flack 0.1(5)
_refine_ls_extinction_method none
_refine_ls_goodness_of_fit_ref 0.989
_refine_ls_hydrogen_treatment mixed
_refine_ls_matrix_type full
_refine_ls_number_parameters 1045
_refine_ls_number_reflns 7274
_refine_ls_number_restraints 13
_refine_ls_restrained_S_all 1.216
_refine_ls_R_factor_all 0.0451
_refine_ls_R_factor_gt 0.0312
_refine_ls_shift/su_max 0.008
_refine_ls_shift/su_mean 0.000
_refine_ls_structure_factor_coef Fsqd
_refine_ls_weighting_details 'calc w=1/[\s^2^(Fo^2^)+(0.0410P)^2^+0.3433P] where P=(Fo^2^+2Fc^2^)/3'
_refine_ls_weighting_scheme calc
_refine_ls_wR_factor_gt 0.0649
_refine_ls_wR_factor_ref 0.0744
_reflns_number_gt 6005
_reflns_number_total 7274
_reflns_threshold_expression >2sigma(I)
_cod_data_source_file jo301609g_si_004.cif
_cod_data_source_block ccdc827663
_cod_database_code 4027695

loop_
_symmetry_equiv_pos_as_xyz
'x, y, z'
'-x, y+1/2, -z'

loop_
_atom_site_label
_atom_site_type_symbol
_atom_site_fract_x
_atom_site_fract_y
_atom_site_fract_z
_atom_site_U_iso_or_equiv
_atom_site_adp_type
_atom_site_occupancy
_atom_site_symmetry_multiplicity
_atom_site_calc_flag
_atom_site_refinement_flags
F1 F 0.67179(15) 0.0897(2) 0.54405(16) 0.0411(7) Uani 1 1 d .
F2 F 0.5893(2) 0.1519(3) 0.62151(17) 0.0287(7) Uani 0.75 1 d P
F2X F 0.5685(7) 0.0366(9) 0.4302(6) 0.041(3) Uani 0.25 1 d P
F3 F 0.53902(17) 0.0376(2) 0.52969(16) 0.0417(7) Uani 1 1 d .
F4 F 0.57462(16) 0.3697(2) 0.57394(16) 0.0419(7) Uani 1 1 d .
F5 F 0.6016(2) 0.3986(3) 0.46387(18) 0.0296(7) Uani 0.75 1 d P
F5X F 0.6109(6) 0.2354(11) 0.6245(5) 0.033(2) Uani 0.25 1 d P
F6 F 0.69451(14) 0.3062(2) 0.55339(13) 0.0298(5) Uani 1 1 d .
F7 F 0.33972(17) 0.3103(3) 0.20022(15) 0.0496(8) Uani 1 1 d .
F8 F 0.4421(2) 0.3593(3) 0.30435(17) 0.0607(9) Uani 1 1 d .
F9 F 0.3069(2) 0.3457(3) 0.31009(17) 0.0581(9) Uani 1 1 d .
F10 F 0.31420(15) 0.0952(3) 0.18257(13) 0.0428(7) Uani 1 1 d .
F11 F 0.23207(14) 0.1418(3) 0.25844(13) 0.0393(7) Uani 1 1 d .
F12 F 0.32043(16) 0.0057(2) 0.29142(14) 0.0364(6) Uani 1 1 d .
O1 O 0.5867(3) 0.1908(4) 0.4158(2) 0.0186(9) Uani 0.75 1 d PD
H1 H 0.6395 0.1734 0.4201 0.028 Uiso 1 1 calc RD
O1X O 0.5817(9) 0.2549(14) 0.4121(8) 0.030(3) Uani 0.25 1 d P
O2 O 0.42694(16) 0.2256(3) 0.52834(15) 0.0250(6) Uani 1 1 d .
O3 O 0.31901(16) 0.1661(2) 0.42028(15) 0.0226(6) Uani 1 1 d .
O4 O 0.45997(17) 0.1460(3) 0.28176(16) 0.0360(8) Uani 1 1 d D
H2 H 0.5067 0.1637 0.3163 0.054 Uiso 1 1 calc RD
C1 C 0.5890(3) 0.1229(5) 0.5467(4) 0.0213(11) Uani 0.75 1 d P
C1X C 0.5901(12) 0.0949(16) 0.4966(13) 0.036(4) Uani 0.25 1 d P
C2 C 0.5609(2) 0.2171(3) 0.4846(2) 0.0185(8) Uani 1 1 d .
C3 C 0.6088(4) 0.3244(6) 0.5206(4) 0.0230(15) Uani 0.75 1 d P
C3X C 0.6064(13) 0.2851(18) 0.5521(13) 0.028(5) Uani 0.25 1 d P
C4 C 0.4598(2) 0.2387(3) 0.4598(2) 0.0198(8) Uani 1 1 d .
H11 H 0.4487 0.3155 0.4396 0.024 Uiso 1 1 calc R
C5 C 0.3334(2) 0.2154(3) 0.5006(2) 0.0234(9) Uani 1 1 d .
C6 C 0.4009(2) 0.1607(3) 0.3985(2) 0.0202(8) Uani 1 1 d .
H3 H 0.4251 0.0851 0.4105 0.024 Uiso 1 1 calc R
C7 C 0.3868(2) 0.1817(4) 0.3071(2) 0.0247(9) Uani 1 1 d .
C8 C 0.3670(3) 0.3001(4) 0.2801(3) 0.0407(12) Uani 1 1 d .
C9 C 0.3122(2) 0.1056(4) 0.2588(2) 0.0278(10) Uani 1 1 d .
C10 C 0.2876(3) 0.3258(4) 0.4907(3) 0.0427(12) Uani 1 1 d .
H4 H 0.3113 0.3718 0.4547 0.064 Uiso 1 1 calc R
H5 H 0.2978 0.3613 0.5434 0.064 Uiso 1 1 calc R
H6 H 0.2239 0.3156 0.4675 0.064 Uiso 1 1 calc R
C11 C 0.3017(3) 0.1403(4) 0.5554(2) 0.0319(10) Uani 1 1 d .
H7 H 0.3150 0.1722 0.6096 0.048 Uiso 1 1 calc R
H8 H 0.3315 0.0695 0.5578 0.048 Uiso 1 1 calc R
H9 H 0.2377 0.1300 0.5350 0.048 Uiso 1 1 calc R
F13 F 0.43744(14) 0.7531(2) -0.05321(13) 0.0328(6) Uani 1 1 d .
F14 F 0.56794(15) 0.7429(2) -0.07030(13) 0.0318(6) Uani 1 1 d .
F15 F 0.48942(16) 0.8859(2) -0.10916(13) 0.0358(6) Uani 1 1 d .
F16 F 0.40716(14) 0.9178(2) 0.04204(16) 0.0372(6) Uani 1 1 d .
F17 F 0.52144(16) 0.9904(2) 0.12484(14) 0.0328(6) Uani 1 1 d .
F18 F 0.48611(15) 1.0359(2) -0.00024(15) 0.0317(6) Uani 1 1 d .
F19 F 0.76042(14) 0.6016(2) 0.26690(13) 0.0277(5) Uani 1 1 d .
F20 F 0.81826(14) 0.58837(19) 0.16742(14) 0.0289(5) Uani 1 1 d .
F21 F 0.67799(14) 0.57140(18) 0.14673(13) 0.0268(5) Uani 1 1 d .
F22 F 0.78836(14) 0.8174(2) 0.30894(12) 0.0301(6) Uani 1 1 d .
F23 F 0.88861(13) 0.7680(2) 0.25119(13) 0.0287(5) Uani 1 1 d .
F24 F 0.81449(15) 0.91558(19) 0.21413(14) 0.0315(6) Uani 1 1 d .
O5 O 0.63250(15) 0.9096(2) 0.03293(15) 0.0207(6) Uani 1 1 d D
H12 H 0.6240 0.9627 0.0008 0.031 Uiso 1 1 calc RD
O6 O 0.49748(15) 0.7417(2) 0.12548(14) 0.0207(6) Uani 1 1 d .
O7 O 0.61828(15) 0.7419(2) 0.23537(14) 0.0225(6) Uani 1 1 d .
O8 O 0.75705(15) 0.7675(2) 0.09896(14) 0.0189(6) Uani 1 1 d D
H13 H 0.7264 0.8196 0.0746 0.028 Uiso 1 1 calc RD
C12 C 0.5102(2) 0.8103(4) -0.0517(2) 0.0241(9) Uani 1 1 d .
C13 C 0.5507(2) 0.8615(3) 0.0326(2) 0.0176(8) Uani 1 1 d .
C14 C 0.4897(2) 0.9512(4) 0.0504(2) 0.0251(9) Uani 1 1 d .
C15 C 0.5718(2) 0.7679(3) 0.0962(2) 0.0169(8) Uani 1 1 d .
H21 H 0.5895 0.7013 0.0706 0.020 Uiso 1 1 calc R
C16 C 0.5245(2) 0.7284(3) 0.2132(2) 0.0210(8) Uani 1 1 d .
C17 C 0.6457(2) 0.7952(3) 0.17342(19) 0.0170(8) Uani 1 1 d .
H14 H 0.6484 0.8760 0.1829 0.020 Uiso 1 1 calc R
C18 C 0.7384(2) 0.7512(3) 0.1738(2) 0.0174(8) Uani 1 1 d .
C19 C 0.7485(2) 0.6263(3) 0.1894(2) 0.0210(8) Uani 1 1 d .
C20 C 0.8086(2) 0.8131(4) 0.2383(2) 0.0218(8) Uani 1 1 d .
C21 C 0.5052(2) 0.6133(4) 0.2353(2) 0.0278(9) Uani 1 1 d .
H15 H 0.5290 0.6027 0.2935 0.042 Uiso 1 1 calc R
H16 H 0.5329 0.5611 0.2063 0.042 Uiso 1 1 calc R
H17 H 0.4412 0.6014 0.2204 0.042 Uiso 1 1 calc R
C22 C 0.4811(3) 0.8157(4) 0.2510(2) 0.0323(10) Uani 1 1 d .
H18 H 0.4996 0.8879 0.2369 0.048 Uiso 1 1 calc R
H19 H 0.4985 0.8068 0.3097 0.048 Uiso 1 1 calc R
H20 H 0.4167 0.8091 0.2310 0.048 Uiso 1 1 calc R
F25 F 1.00440(15) 0.4182(2) 0.62082(13) 0.0316(6) Uani 1 1 d .
F26 F 1.06846(14) 0.3129(2) 0.55316(13) 0.0339(6) Uani 1 1 d .
F27 F 0.94853(16) 0.2615(2) 0.57984(13) 0.0344(6) Uani 1 1 d .
F28 F 1.05869(14) 0.5113(2) 0.47742(14) 0.0337(6) Uani 1 1 d .
F29 F 0.93391(15) 0.54663(19) 0.39131(13) 0.0297(5) Uani 1 1 d .
F30 F 0.95226(15) 0.58414(19) 0.51653(14) 0.0293(5) Uani 1 1 d .
F31 F 0.71053(14) 0.07978(19) 0.32543(14) 0.0298(5) Uani 1 1 d .
F32 F 0.85075(14) 0.09473(19) 0.34428(13) 0.0273(5) Uani 1 1 d .
F33 F 0.76172(15) 0.1318(2) 0.22707(13) 0.0288(5) Uani 1 1 d .
F34 F 0.67004(14) 0.4098(2) 0.30859(14) 0.0292(5) Uani 1 1 d .
F35 F 0.61641(13) 0.2555(2) 0.25722(13) 0.0267(5) Uani 1 1 d .
F36 F 0.70637(13) 0.3449(2) 0.20537(12) 0.0262(5) Uani 1 1 d .
O9 O 0.84713(15) 0.4118(2) 0.48465(14) 0.0201(6) Uani 1 1 d D
H22 H 0.8474 0.4393 0.5294 0.030 Uiso 1 1 calc RD
O10 O 1.00558(15) 0.3293(2) 0.38182(14) 0.0230(6) Uani 1 1 d .
O11 O 0.88895(15) 0.2912(2) 0.27310(14) 0.0220(6) Uani 1 1 d .
O12 O 0.75042(15) 0.2532(2) 0.40906(14) 0.0209(6) Uani 1 1 d D
H23 H 0.7766 0.3041 0.4387 0.031 Uiso 1 1 calc RD
C23 C 0.9900(2) 0.3474(4) 0.5597(2) 0.0249(9) Uani 1 1 d .
C24 C 0.9342(2) 0.3974(3) 0.4801(2) 0.0185(8) Uani 1 1 d .
C25 C 0.9710(2) 0.5099(4) 0.4657(2) 0.0249(9) Uani 1 1 d .
C26 C 0.9306(2) 0.3141(3) 0.4117(2) 0.0172(8) Uani 1 1 d .
H31 H 0.9306 0.2380 0.4330 0.021 Uiso 1 1 calc R
C27 C 0.9833(2) 0.3072(4) 0.2963(2) 0.0224(8) Uani 1 1 d .
C28 C 0.8526(2) 0.3280(3) 0.3357(2) 0.0178(8) Uani 1 1 d .
H24 H 0.8368 0.4073 0.3276 0.021 Uiso 1 1 calc R
C29 C 0.7682(2) 0.2601(3) 0.3335(2) 0.0168(8) Uani 1 1 d .
C30 C 0.7733(2) 0.1404(3) 0.3071(2) 0.0231(9) Uani 1 1 d .
C31 C 0.6892(2) 0.3175(3) 0.2747(2) 0.0208(8) Uani 1 1 d .
C32 C 1.0269(3) 0.2025(4) 0.2812(2) 0.0308(10) Uani 1 1 d .
H25 H 1.0067 0.1422 0.3094 0.046 Uiso 1 1 calc R
H26 H 1.0912 0.2099 0.3013 0.046 Uiso 1 1 calc R
H27 H 1.0112 0.1873 0.2233 0.046 Uiso 1 1 calc R
C33 C 1.0082(3) 0.4052(4) 0.2543(2) 0.0330(10) Uani 1 1 d .
H28 H 1.0720 0.4177 0.2737 0.049 Uiso 1 1 calc R
H29 H 0.9765 0.4697 0.2657 0.049 Uiso 1 1 calc R
H30 H 0.9924 0.3920 0.1960 0.049 Uiso 1 1 calc R
F37 F -0.07133(17) 0.5596(2) -0.06443(16) 0.0403(7) Uani 1 1 d .
F38 F -0.06871(14) 0.5432(2) 0.06033(14) 0.0311(6) Uani 1 1 d .
F39 F -0.18524(13) 0.6042(2) -0.02407(14) 0.0312(6) Uani 1 1 d .
F40 F -0.07276(14) 0.8983(2) -0.05018(14) 0.0292(5) Uani 1 1 d .
F41 F -0.19469(13) 0.8232(2) -0.04543(12) 0.0265(5) Uani 1 1 d .
F42 F -0.12389(14) 0.7622(2) -0.12792(12) 0.0283(5) Uani 1 1 d .
F43 F 0.19000(15) 0.5117(2) 0.18444(13) 0.0312(6) Uani 1 1 d .
F44 F 0.28224(13) 0.6458(2) 0.20731(13) 0.0332(6) Uani 1 1 d .
F45 F 0.21041(14) 0.6038(2) 0.29363(12) 0.0302(6) Uani 1 1 d .
F46 F 0.08655(16) 0.8753(2) 0.17869(14) 0.0346(6) Uani 1 1 d .
F47 F 0.21161(17) 0.8489(2) 0.15316(14) 0.0385(6) Uani 1 1 d .
F48 F 0.19767(15) 0.8203(2) 0.27243(13) 0.0337(6) Uani 1 1 d .
O13 O -0.07568(15) 0.7583(2) 0.08681(14) 0.0197(6) Uani 1 1 d D
H32 H -0.1299 0.7564 0.0840 0.030 Uiso 1 1 calc RD
O14 O 0.05606(16) 0.7202(3) -0.05147(15) 0.0246(6) Uani 1 1 d .
O15 O 0.17790(16) 0.6700(2) 0.04927(14) 0.0218(6) Uani 1 1 d .
O16 O 0.05892(16) 0.6651(2) 0.20580(15) 0.0218(6) Uani 1 1 d D
H33 H 0.0119 0.6928 0.1775 0.033 Uiso 1 1 calc RD
C34 C -0.0964(2) 0.6068(4) -0.0052(2) 0.0252(9) Uani 1 1 d .
C35 C -0.0623(2) 0.7247(3) 0.0131(2) 0.0172(8) Uani 1 1 d .
C36 C -0.1140(2) 0.8020(3) -0.0540(2) 0.0212(8) Uani 1 1 d .
C37 C 0.0371(2) 0.7407(3) 0.0231(2) 0.0182(8) Uani 1 1 d .
H41 H 0.0529 0.8183 0.0391 0.022 Uiso 1 1 calc R
C38 C 0.1475(2) 0.6902(4) -0.0371(2) 0.0211(8) Uani 1 1 d .
C39 C 0.1025(2) 0.6645(3) 0.0808(2) 0.0174(8) Uani 1 1 d .
H34 H 0.0785 0.5883 0.0731 0.021 Uiso 1 1 calc R
C40 C 0.1286(2) 0.6905(3) 0.1721(2) 0.0186(8) Uani 1 1 d .
C41 C 0.2038(2) 0.6120(4) 0.2151(2) 0.0235(9) Uani 1 1 d .
C42 C 0.1572(3) 0.8095(4) 0.1938(2) 0.0257(9) Uani 1 1 d .
C43 C 0.1996(3) 0.7850(4) -0.0565(2) 0.0315(10) Uani 1 1 d .
H35 H 0.1922 0.8488 -0.0244 0.047 Uiso 1 1 calc R
H36 H 0.1783 0.8027 -0.1140 0.047 Uiso 1 1 calc R
H37 H 0.2623 0.7652 -0.0438 0.047 Uiso 1 1 calc R
C44 C 0.1522(3) 0.5874(4) -0.0832(2) 0.0287(10) Uani 1 1 d .
H38 H 0.1245 0.5998 -0.1407 0.043 Uiso 1 1 calc R
H39 H 0.1209 0.5285 -0.0636 0.043 Uiso 1 1 calc R
H40 H 0.2141 0.5665 -0.0756 0.043 Uiso 1 1 calc R
O17 O 0.35668(16) 0.5794(2) 0.05519(16) 0.0300(7) Uani 1 1 d D
H42 H 0.2963 0.6052 0.0559 0.045 Uiso 1 1 d RD
H43 H 0.3834 0.6176 0.0593 0.045 Uiso 1 1 d RD
O18 O 0.17921(17) 0.0068(2) 0.38969(15) 0.0260(6) Uani 1 1 d D
H44 H 0.2138 0.0512 0.3958 0.039 Uiso 1 1 d RD
H45 H 0.1811 -0.0480 0.3518 0.11(3) Uiso 1 1 d RD

loop_
_atom_site_aniso_label
_atom_site_aniso_U_11
_atom_site_aniso_U_22
_atom_site_aniso_U_33
_atom_site_aniso_U_23
_atom_site_aniso_U_13
_atom_site_aniso_U_12
F1 0.0254(12) 0.0355(16) 0.0544(16) -0.0005(14) -0.0032(11) 0.0057(12)
F2 0.0277(17) 0.041(2) 0.0180(16) 0.0022(15) 0.0077(12) -0.0014(16)
F2X 0.038(6) 0.028(6) 0.054(7) -0.008(5) 0.007(5) -0.004(5)
F3 0.0439(15) 0.0266(15) 0.0569(17) 0.0118(14) 0.0176(13) -0.0033(13)
F4 0.0385(14) 0.0358(16) 0.0581(18) -0.0242(14) 0.0245(13) -0.0126(13)
F5 0.0366(18) 0.0201(17) 0.0346(17) 0.0010(15) 0.0138(14) -0.0111(14)
F5X 0.026(5) 0.053(8) 0.020(5) 0.004(5) 0.006(4) 0.003(5)
F6 0.0224(11) 0.0369(14) 0.0295(12) -0.0089(11) 0.0060(9) -0.0106(11)
F7 0.0537(16) 0.063(2) 0.0280(14) 0.0239(14) 0.0033(12) -0.0047(16)
F8 0.081(2) 0.049(2) 0.0443(17) 0.0171(15) 0.0032(15) -0.0285(18)
F9 0.085(2) 0.0455(19) 0.0463(17) 0.0219(15) 0.0222(16) 0.0245(17)
F10 0.0305(13) 0.081(2) 0.0164(11) -0.0056(13) 0.0055(10) -0.0134(14)
F11 0.0182(11) 0.072(2) 0.0255(12) 0.0081(13) 0.0027(9) 0.0008(13)
F12 0.0406(14) 0.0357(16) 0.0282(13) -0.0047(12) 0.0010(11) -0.0098(13)
O1 0.0137(18) 0.029(2) 0.0155(19) -0.004(2) 0.0074(14) -0.002(2)
O1X 0.032(7) 0.039(9) 0.022(7) 0.007(8) 0.012(5) 0.003(8)
O2 0.0174(13) 0.0385(18) 0.0212(14) -0.0072(13) 0.0088(10) -0.0061(12)
O3 0.0174(13) 0.0322(16) 0.0198(13) -0.0003(12) 0.0078(10) -0.0044(12)
O4 0.0185(13) 0.069(2) 0.0214(14) -0.0032(15) 0.0075(11) -0.0068(15)
C1 0.017(2) 0.023(3) 0.023(3) -0.004(3) 0.003(2) -0.003(2)
C1X 0.044(11) 0.025(10) 0.041(12) -0.007(10) 0.014(9) -0.009(9)
C2 0.0174(18) 0.023(2) 0.0170(18) -0.0007(16) 0.0076(14) -0.0049(16)
C3 0.024(3) 0.023(4) 0.024(4) -0.005(3) 0.009(3) -0.007(3)
C3X 0.017(8) 0.025(13) 0.038(14) -0.005(9) 0.003(9) 0.006(9)
C4 0.0196(18) 0.024(2) 0.0170(18) -0.0022(17) 0.0075(14) -0.0019(16)
C5 0.0176(18) 0.030(2) 0.023(2) -0.0064(18) 0.0075(15) -0.0057(17)
C6 0.0178(18) 0.024(2) 0.0202(19) 0.0033(17) 0.0078(14) -0.0011(16)
C7 0.0173(19) 0.039(3) 0.0187(19) 0.0016(18) 0.0061(15) -0.0059(18)
C8 0.053(3) 0.043(3) 0.024(2) 0.013(2) 0.007(2) -0.007(3)
C9 0.0231(19) 0.044(3) 0.0155(18) 0.0027(19) 0.0037(15) -0.001(2)
C10 0.039(3) 0.045(3) 0.049(3) -0.004(3) 0.021(2) 0.008(2)
C11 0.030(2) 0.047(3) 0.022(2) -0.005(2) 0.0114(17) -0.013(2)
F13 0.0280(12) 0.0350(15) 0.0301(12) 0.0030(12) -0.0017(10) -0.0115(11)
F14 0.0420(13) 0.0329(14) 0.0227(12) -0.0037(11) 0.0126(10) -0.0018(12)
F15 0.0454(14) 0.0346(15) 0.0203(12) 0.0112(11) -0.0036(10) -0.0069(12)
F16 0.0187(11) 0.0374(16) 0.0577(16) 0.0137(13) 0.0140(11) 0.0069(11)
F17 0.0413(14) 0.0279(14) 0.0294(13) -0.0021(11) 0.0098(11) 0.0101(11)
F18 0.0312(13) 0.0245(13) 0.0399(13) 0.0137(12) 0.0103(10) 0.0075(11)
F19 0.0272(11) 0.0318(14) 0.0233(12) 0.0116(11) 0.0051(9) 0.0033(11)
F20 0.0260(12) 0.0257(13) 0.0370(13) 0.0049(11) 0.0117(10) 0.0101(11)
F21 0.0267(11) 0.0198(12) 0.0310(12) 0.0005(10) 0.0029(9) -0.0022(10)
F22 0.0242(11) 0.0476(16) 0.0169(11) -0.0069(11) 0.0028(8) -0.0042(11)
F23 0.0154(10) 0.0401(15) 0.0282(12) -0.0018(11) 0.0016(9) 0.0012(10)
F24 0.0310(13) 0.0224(13) 0.0374(13) -0.0014(11) 0.0024(10) -0.0082(11)
O5 0.0156(12) 0.0213(15) 0.0244(13) 0.0072(12) 0.0040(10) -0.0020(11)
O6 0.0153(12) 0.0301(16) 0.0171(12) 0.0028(12) 0.0048(10) -0.0031(12)
O7 0.0166(12) 0.0356(17) 0.0157(12) 0.0029(12) 0.0050(10) -0.0038(12)
O8 0.0167(12) 0.0233(15) 0.0171(12) 0.0057(11) 0.0054(9) 0.0048(11)
C12 0.0228(19) 0.026(2) 0.0205(19) 0.0043(18) 0.0008(15) -0.0013(18)
C13 0.0125(17) 0.020(2) 0.0193(18) 0.0026(16) 0.0028(13) 0.0003(15)
C14 0.021(2) 0.025(2) 0.030(2) 0.0075(19) 0.0082(16) 0.0018(18)
C15 0.0128(16) 0.020(2) 0.0177(17) 0.0018(16) 0.0040(13) 0.0003(15)
C16 0.0161(17) 0.032(2) 0.0151(18) 0.0017(17) 0.0045(14) -0.0011(17)
C17 0.0186(17) 0.020(2) 0.0131(17) 0.0020(16) 0.0059(14) 0.0003(16)
C18 0.0156(17) 0.021(2) 0.0160(17) 0.0025(16) 0.0045(13) -0.0015(16)
C19 0.0190(18) 0.023(2) 0.0192(19) 0.0039(17) 0.0025(15) 0.0018(17)
C20 0.0207(19) 0.027(2) 0.0179(18) -0.0006(18) 0.0048(14) -0.0014(18)
C21 0.0225(19) 0.036(3) 0.024(2) 0.0078(19) 0.0047(16) -0.0026(19)
C22 0.034(2) 0.039(3) 0.028(2) 0.000(2) 0.0142(18) 0.003(2)
F25 0.0381(13) 0.0318(14) 0.0187(11) -0.0069(11) -0.0033(10) 0.0044(11)
F26 0.0265(12) 0.0405(15) 0.0282(12) -0.0047(12) -0.0040(9) 0.0121(12)
F27 0.0480(15) 0.0277(14) 0.0239(12) 0.0072(11) 0.0032(10) -0.0004(12)
F28 0.0216(11) 0.0384(15) 0.0398(14) -0.0047(12) 0.0058(10) -0.0113(11)
F29 0.0366(13) 0.0233(13) 0.0268(12) 0.0060(10) 0.0044(10) -0.0058(11)
F30 0.0364(13) 0.0203(13) 0.0308(12) -0.0064(11) 0.0079(10) -0.0033(11)
F31 0.0310(12) 0.0234(13) 0.0373(13) -0.0029(11) 0.0132(10) -0.0090(11)
F32 0.0275(11) 0.0232(13) 0.0298(12) -0.0016(11) 0.0054(9) 0.0074(10)
F33 0.0342(13) 0.0326(14) 0.0213(12) -0.0096(11) 0.0100(10) -0.0027(11)
F34 0.0252(12) 0.0276(13) 0.0348(13) 0.0012(11) 0.0078(10) 0.0085(11)
F35 0.0167(10) 0.0376(14) 0.0238(11) 0.0040(11) 0.0018(8) -0.0051(10)
F36 0.0228(11) 0.0353(14) 0.0208(11) 0.0074(10) 0.0063(9) 0.0004(10)
O9 0.0195(12) 0.0223(14) 0.0190(13) -0.0041(12) 0.0063(10) -0.0001(11)
O10 0.0145(12) 0.0361(17) 0.0192(13) -0.0041(12) 0.0061(10) -0.0021(12)
O11 0.0142(12) 0.0355(17) 0.0181(13) -0.0011(12) 0.0073(10) -0.0012(12)
O12 0.0203(12) 0.0264(15) 0.0177(12) -0.0060(12) 0.0083(10) -0.0060(12)
C23 0.026(2) 0.025(2) 0.021(2) -0.0026(18) 0.0014(16) 0.0026(18)
C24 0.0173(17) 0.019(2) 0.0181(18) 0.0013(16) 0.0029(14) -0.0002(16)
C25 0.024(2) 0.027(2) 0.023(2) -0.0022(18) 0.0038(16) -0.0053(18)
C26 0.0150(16) 0.0179(19) 0.0190(18) 0.0013(16) 0.0052(14) 0.0022(16)
C27 0.0158(17) 0.032(2) 0.0194(18) 0.0008(18) 0.0054(14) -0.0011(17)
C28 0.0179(17) 0.022(2) 0.0149(17) -0.0027(16) 0.0064(14) -0.0007(16)
C29 0.0184(17) 0.021(2) 0.0129(17) -0.0018(16) 0.0075(13) -0.0011(16)
C30 0.0212(19) 0.028(2) 0.0199(19) -0.0026(18) 0.0054(15) -0.0001(18)
C31 0.0190(18) 0.026(2) 0.0193(18) 0.0000(17) 0.0074(14) -0.0011(17)
C32 0.027(2) 0.042(3) 0.024(2) -0.003(2) 0.0090(17) 0.007(2)
C33 0.030(2) 0.041(3) 0.029(2) 0.007(2) 0.0098(17) -0.001(2)
F37 0.0530(16) 0.0298(14) 0.0446(16) -0.0175(12) 0.0245(13) -0.0051(13)
F38 0.0263(12) 0.0233(13) 0.0417(14) 0.0084(11) 0.0057(10) 0.0002(10)
F39 0.0185(11) 0.0318(14) 0.0384(13) 0.0000(12) -0.0008(9) -0.0063(10)
F40 0.0275(12) 0.0236(13) 0.0341(13) 0.0080(11) 0.0040(10) -0.0020(11)
F41 0.0190(10) 0.0370(14) 0.0240(11) 0.0072(11) 0.0068(8) 0.0101(10)
F42 0.0264(11) 0.0422(15) 0.0150(11) -0.0009(11) 0.0032(8) 0.0043(11)
F43 0.0328(13) 0.0254(14) 0.0295(13) -0.0003(11) -0.0019(10) 0.0100(11)
F44 0.0149(11) 0.0552(17) 0.0288(12) 0.0009(12) 0.0042(9) -0.0005(11)
F45 0.0282(12) 0.0432(16) 0.0170(11) 0.0056(11) 0.0024(9) 0.0056(11)
F46 0.0461(15) 0.0238(13) 0.0313(13) -0.0046(11) 0.0058(11) 0.0039(12)
F47 0.0486(15) 0.0365(16) 0.0337(14) -0.0068(12) 0.0166(11) -0.0218(13)
F48 0.0412(13) 0.0356(15) 0.0202(11) -0.0089(11) 0.0007(10) -0.0075(12)
O13 0.0151(12) 0.0277(15) 0.0179(13) 0.0014(12) 0.0070(10) 0.0027(11)
O14 0.0177(13) 0.0410(18) 0.0165(13) 0.0037(13) 0.0070(10) 0.0079(13)
O15 0.0168(12) 0.0350(16) 0.0144(12) 0.0009(12) 0.0057(10) 0.0039(12)
O16 0.0167(12) 0.0304(16) 0.0199(13) 0.0055(12) 0.0078(10) 0.0003(12)
C34 0.0190(18) 0.026(2) 0.031(2) -0.0037(19) 0.0077(16) 0.0007(17)
C35 0.0175(17) 0.020(2) 0.0153(17) -0.0018(16) 0.0059(14) 0.0008(16)
C36 0.0157(17) 0.028(2) 0.0207(19) -0.0011(18) 0.0059(14) 0.0007(17)
C37 0.0184(17) 0.024(2) 0.0139(17) -0.0008(16) 0.0064(13) 0.0011(16)
C38 0.0167(18) 0.033(2) 0.0137(17) 0.0024(17) 0.0048(14) 0.0054(17)
C39 0.0143(17) 0.022(2) 0.0171(18) -0.0028(16) 0.0054(14) 0.0004(15)
C40 0.0158(17) 0.023(2) 0.0170(18) -0.0007(16) 0.0049(14) -0.0005(16)
C41 0.0180(18) 0.033(3) 0.0190(19) -0.0012(18) 0.0037(14) -0.0016(18)
C42 0.032(2) 0.026(2) 0.0178(19) -0.0034(18) 0.0049(16) -0.0033(19)
C43 0.026(2) 0.038(3) 0.031(2) 0.011(2) 0.0083(17) 0.0039(19)
C44 0.030(2) 0.037(3) 0.020(2) -0.0010(19) 0.0076(16) 0.008(2)
O17 0.0204(13) 0.0313(17) 0.0383(16) -0.0133(14) 0.0080(12) -0.0033(13)
O18 0.0317(15) 0.0239(16) 0.0250(14) 0.0033(13) 0.0118(11) -0.0043(13)

loop_
_atom_type_symbol
_atom_type_description
_atom_type_scat_dispersion_real
_atom_type_scat_dispersion_imag
_atom_type_scat_source
C C 0.0033 0.0016 'International Tables Vol C Tables 4.2.6.8 and 6.1.1.4'
H H 0.0000 0.0000 'International Tables Vol C Tables 4.2.6.8 and 6.1.1.4'
F F 0.0171 0.0103 'International Tables Vol C Tables 4.2.6.8 and 6.1.1.4'
O O 0.0106 0.0060 'International Tables Vol C Tables 4.2.6.8 and 6.1.1.4'

loop_
_geom_angle_atom_site_label_1
_geom_angle_atom_site_label_2
_geom_angle_atom_site_label_3
_geom_angle
C1X F1 C1 40.3(9)
F5X F2 C1 102.7(6)
C1 F3 C1X 42.1(9)
C3X F4 C3 33.3(9)
F2 F5X C3X 116.0(12)
F2 F5X C1 43.6(5)
C3X F5X C1 73.9(10)
C3 F6 C3X 30.9(8)
O1X O1 C2 78.0(12)
O1X O1 C1X 133.5(14)
C2 O1 C1X 56.6(7)
O1X O1 H1 109.5
C2 O1 H1 119.3
C1X O1 H1 86.6
O1 O1X C2 69.8(11)
C4 O2 C5 107.6(3)
C6 O3 C5 109.9(3)
C7 O4 H2 109.5
C1X C1 F3 69.7(12)
C1X C1 F2 173.8(14)
F3 C1 F2 106.3(4)
C1X C1 F1 67.2(12)
F3 C1 F1 106.1(4)
F2 C1 F1 110.5(4)
C1X C1 C2 72.9(13)
F3 C1 C2 113.4(4)
F2 C1 C2 113.2(5)
F1 C1 C2 107.2(4)
C1X C1 F5X 151.6(13)
F3 C1 F5X 137.3(5)
F2 C1 F5X 33.7(3)
F1 C1 F5X 104.1(4)
C2 C1 F5X 85.0(4)
C1X C1 C3X 111.7(15)
F3 C1 C3X 151.4(7)
F2 C1 C3X 74.1(7)
F1 C1 C3X 100.1(7)
C2 C1 C3X 46.2(6)
F5X C1 C3X 41.2(7)
C1 C1X F3 68.2(13)
C1 C1X F2X 160(2)
F3 C1X F2X 92.4(13)
C1 C1X F1 72.5(13)
F3 C1X F1 108.1(15)
F2X C1X F1 119.6(16)
C1 C1X C2 72.2(13)
F3 C1X C2 112.3(14)
F2X C1X C2 113.9(15)
F1 C1X C2 109.3(13)
C1 C1X O1 118.0(17)
F3 C1X O1 142.0(14)
F2X C1X O1 74.6(11)
F1 C1X O1 109.3(12)
C2 C1X O1 47.9(6)
O1 C2 O1X 32.2(6)
O1 C2 C3X 128.5(9)
O1X C2 C3X 109.3(11)
O1 C2 C4 108.3(3)
O1X C2 C4 99.1(6)
C3X C2 C4 111.9(8)
O1 C2 C1 108.8(4)
O1X C2 C1 137.9(7)
C3X C2 C1 83.3(9)
C4 C2 C1 113.5(3)
O1 C2 C3 108.4(4)
O1X C2 C3 83.0(7)
C3X C2 C3 27.9(8)
C4 C2 C3 108.5(4)
C1 C2 C3 109.3(4)
O1 C2 C1X 75.5(8)
O1X C2 C1X 107.1(10)
C3X C2 C1X 112.1(11)
C4 C2 C1X 116.2(7)
C1 C2 C1X 34.8(7)
C3 C2 C1X 131.3(8)
C3X C3 F4 69.2(18)
C3X C3 F5 172(2)
F4 C3 F5 105.0(5)
C3X C3 F6 79.8(19)
F4 C3 F6 109.3(5)
F5 C3 F6 107.9(5)
C3X C3 C2 68.2(19)
F4 C3 C2 113.1(5)
F5 C3 C2 110.4(5)
F6 C3 C2 110.8(5)
C3 C3X F4 78(2)
C3 C3X F5X 164(3)
F4 C3X F5X 91.2(15)
C3 C3X F6 69.3(19)
F4 C3X F6 108.3(15)
F5X C3X F6 104.7(14)
C3 C3X C2 84(2)
F4 C3X C2 124.3(15)
F5X C3X C2 111.7(16)
F6 C3X C2 113.0(14)
C3 C3X C1 130(2)
F4 C3X C1 140.8(16)
F5X C3X C1 64.9(10)
F6 C3X C1 107.7(11)
C2 C3X C1 50.5(7)
O2 C4 C6 102.5(3)
O2 C4 C2 108.9(3)
C6 C4 C2 118.0(3)
O2 C4 H11 109.1
C6 C4 H11 109.1
C2 C4 H11 109.1
O2 C5 O3 103.8(3)
O2 C5 C11 109.2(3)
O3 C5 C11 110.4(3)
O2 C5 C10 112.0(3)
O3 C5 C10 108.0(3)
C11 C5 C10 113.0(3)
O3 C6 C4 102.2(3)
O3 C6 C7 111.1(3)
C4 C6 C7 119.5(3)
O3 C6 H3 107.8
C4 C6 H3 107.8
C7 C6 H3 107.8
O4 C7 C8 108.6(3)
O4 C7 C6 110.8(3)
C8 C7 C6 115.4(4)
O4 C7 C9 102.2(3)
C8 C7 C9 109.9(3)
C6 C7 C9 109.2(3)
F9 C8 F7 107.4(4)
F9 C8 F8 108.0(4)
F7 C8 F8 106.5(4)
F9 C8 C7 113.1(4)
F7 C8 C7 112.7(4)
F8 C8 C7 108.8(4)
F10 C9 F12 107.6(4)
F10 C9 F11 107.3(3)
F12 C9 F11 106.9(3)
F10 C9 C7 112.0(3)
F12 C9 C7 110.4(3)
F11 C9 C7 112.4(4)
C5 C10 H4 109.5
C5 C10 H5 109.5
H4 C10 H5 109.5
C5 C10 H6 109.5
H4 C10 H6 109.5
H5 C10 H6 109.5
C5 C11 H7 109.5
C5 C11 H8 109.5
H7 C11 H8 109.5
C5 C11 H9 109.5
H7 C11 H9 109.5
H8 C11 H9 109.5
C13 O5 H12 109.5
C15 O6 C16 110.4(2)
C17 O7 C16 110.5(3)
C18 O8 H13 109.5
F14 C12 F15 107.6(3)
F14 C12 F13 107.8(3)
F15 C12 F13 108.1(3)
F14 C12 C13 109.8(3)
F15 C12 C13 111.9(3)
F13 C12 C13 111.5(3)
O5 C13 C14 108.5(3)
O5 C13 C12 108.6(3)
C14 C13 C12 110.5(3)
O5 C13 C15 106.2(3)
C14 C13 C15 114.3(3)
C12 C13 C15 108.6(3)
F16 C14 F17 108.6(3)
F16 C14 F18 107.1(3)
F17 C14 F18 106.6(3)
F16 C14 C13 113.6(3)
F17 C14 C13 110.7(3)
F18 C14 C13 109.9(3)
O6 C15 C17 104.0(3)
O6 C15 C13 111.9(3)
C17 C15 C13 114.6(3)
O6 C15 H21 108.7
C17 C15 H21 108.7
C13 C15 H21 108.7
O7 C16 O6 105.0(3)
O7 C16 C22 110.8(3)
O6 C16 C22 109.0(3)
O7 C16 C21 107.6(3)
O6 C16 C21 109.9(3)
C22 C16 C21 114.0(3)
O7 C17 C18 108.1(3)
O7 C17 C15 103.9(3)
C18 C17 C15 114.6(3)
O7 C17 H14 110.0
C18 C17 H14 110.0
C15 C17 H14 110.0
O8 C18 C20 107.9(3)
O8 C18 C17 111.7(3)
C20 C18 C17 108.9(3)
O8 C18 C19 105.2(3)
C20 C18 C19 109.8(3)
C17 C18 C19 113.2(3)
F19 C19 F20 107.3(3)
F19 C19 F21 108.3(3)
F20 C19 F21 107.0(3)
F19 C19 C18 112.2(3)
F20 C19 C18 110.3(3)
F21 C19 C18 111.6(3)
F24 C20 F23 107.4(3)
F24 C20 F22 107.4(3)
F23 C20 F22 107.7(3)
F24 C20 C18 109.5(3)
F23 C20 C18 112.3(3)
F22 C20 C18 112.3(3)
C16 C21 H15 109.5
C16 C21 H16 109.5
H15 C21 H16 109.5
C16 C21 H17 109.5
H15 C21 H17 109.5
H16 C21 H17 109.5
C16 C22 H18 109.5
C16 C22 H19 109.5
H18 C22 H19 109.5
C16 C22 H20 109.5
H18 C22 H20 109.5
H19 C22 H20 109.5
C24 O9 H22 109.5
C26 O10 C27 110.2(2)
C28 O11 C27 109.7(3)
C29 O12 H23 109.5
F27 C23 F25 107.4(3)
F27 C23 F26 107.4(3)
F25 C23 F26 107.6(3)
F27 C23 C24 110.1(3)
F25 C23 C24 112.3(3)
F26 C23 C24 111.7(3)
O9 C24 C25 108.1(3)
O9 C24 C23 109.4(3)
C25 C24 C23 110.4(3)
O9 C24 C26 106.6(3)
C25 C24 C26 114.0(3)
C23 C24 C26 108.2(3)
F28 C25 F29 108.0(3)
F28 C25 F30 106.7(3)
F29 C25 F30 106.4(3)
F28 C25 C24 113.8(3)
F29 C25 C24 111.6(3)
F30 C25 C24 110.0(3)
O10 C26 C28 103.1(3)
O10 C26 C24 108.9(3)
C28 C26 C24 115.6(3)
O10 C26 H31 109.7
C28 C26 H31 109.7
C24 C26 H31 109.7
O11 C27 O10 105.1(3)
O11 C27 C33 110.8(3)
O10 C27 C33 108.5(3)
O11 C27 C32 108.5(3)
O10 C27 C32 109.6(3)
C33 C27 C32 114.0(3)
O11 C28 C26 102.7(3)
O11 C28 C29 108.9(3)
C26 C28 C29 116.1(3)
O11 C28 H24 109.6
C26 C28 H24 109.6
C29 C28 H24 109.6
O12 C29 C30 104.8(3)
O12 C29 C31 108.2(3)
C30 C29 C31 109.5(3)
O12 C29 C28 112.8(3)
C30 C29 C28 113.8(3)
C31 C29 C28 107.7(3)
F32 C30 F31 106.8(3)
F32 C30 F33 108.5(3)
F31 C30 F33 106.9(3)
F32 C30 C29 111.6(3)
F31 C30 C29 110.9(3)
F33 C30 C29 111.9(3)
F36 C31 F35 107.7(3)
F36 C31 F34 107.4(3)
F35 C31 F34 107.4(3)
F36 C31 C29 112.5(3)
F35 C31 C29 112.3(3)
F34 C31 C29 109.3(3)
C27 C32 H25 109.5
C27 C32 H26 109.5
H25 C32 H26 109.5
C27 C32 H27 109.5
H25 C32 H27 109.5
H26 C32 H27 109.5
C27 C33 H28 109.5
C27 C33 H29 109.5
H28 C33 H29 109.5
C27 C33 H30 109.5
H28 C33 H30 109.5
H29 C33 H30 109.5
C35 O13 H32 109.5
C37 O14 C38 109.2(3)
C39 O15 C38 108.4(2)
C40 O16 H33 109.5
F37 C34 F38 107.4(3)
F37 C34 F39 107.8(3)
F38 C34 F39 105.9(3)
F37 C34 C35 114.1(3)
F38 C34 C35 110.7(3)
F39 C34 C35 110.6(3)
O13 C35 C37 104.7(3)
O13 C35 C34 109.4(3)
C37 C35 C34 115.4(3)
O13 C35 C36 108.8(3)
C37 C35 C36 108.8(3)
C34 C35 C36 109.5(3)
F42 C36 F40 107.5(3)
F42 C36 F41 107.6(3)
F40 C36 F41 106.5(3)
F42 C36 C35 113.3(3)
F40 C36 C35 110.5(3)
F41 C36 C35 111.1(3)
O14 C37 C35 109.1(3)
O14 C37 C39 102.3(3)
C35 C37 C39 118.6(3)
O14 C37 H41 108.8
C35 C37 H41 108.8
C39 C37 H41 108.8
O14 C38 O15 105.2(3)
O14 C38 C44 108.0(3)
O15 C38 C44 110.5(3)
O14 C38 C43 110.0(3)
O15 C38 C43 107.8(3)
C44 C38 C43 114.9(3)
O15 C39 C37 101.8(3)
O15 C39 C40 110.6(3)
C37 C39 C40 118.9(3)
O15 C39 H34 108.4
C37 C39 H34 108.4
C40 C39 H34 108.4
O16 C40 C42 108.5(3)
O16 C40 C41 104.1(3)
C42 C40 C41 109.5(3)
O16 C40 C39 110.4(3)
C42 C40 C39 115.0(3)
C41 C40 C39 108.8(3)
F43 C41 F45 107.1(3)
F43 C41 F44 107.6(3)
F45 C41 F44 107.4(3)
F43 C41 C40 111.0(3)
F45 C41 C40 112.2(3)
F44 C41 C40 111.4(3)
F47 C42 F46 107.1(3)
F47 C42 F48 107.3(3)
F46 C42 F48 106.5(3)
F47 C42 C40 113.7(3)
F46 C42 C40 110.4(3)
F48 C42 C40 111.6(3)
C38 C43 H35 109.5
C38 C43 H36 109.5
H35 C43 H36 109.5
C38 C43 H37 109.5
H35 C43 H37 109.5
H36 C43 H37 109.5
C38 C44 H38 109.5
C38 C44 H39 109.5
H38 C44 H39 109.5
C38 C44 H40 109.5
H38 C44 H40 109.5
H39 C44 H40 109.5
H42 O17 H43 112.0
H44 O18 H45 117.0

loop_
_geom_bond_atom_site_label_1
_geom_bond_atom_site_label_2
_geom_bond_distance
F1 C1X 1.327(19)
F1 C1 1.373(6)
F2 F5X 1.072(12)
F2 C1 1.334(7)
F2X C1X 1.31(2)
F3 C1 1.291(6)
F3 C1X 1.304(19)
F4 C3X 1.25(2)
F4 C3 1.303(7)
F5 C3 1.316(8)
F5X C3X 1.37(2)
F5X C1 1.887(13)
F6 C3 1.332(7)
F6 C3X 1.40(2)
F7 C8 1.332(5)
F8 C8 1.351(6)
F9 C8 1.313(6)
F10 C9 1.327(4)
F11 C9 1.332(5)
F12 C9 1.336(5)
O1 O1X 0.787(14)
O1 C2 1.387(5)
O1 C1X 1.81(2)
O1 H1 0.8400
O1X C2 1.446(14)
O2 C4 1.417(4)
O2 C5 1.424(4)
O3 C6 1.433(4)
O3 C5 1.469(4)
O4 C7 1.401(5)
O4 H2 0.8400
C1 C1X 0.93(2)
C1 C2 1.554(7)
C1 C3X 2.00(2)
C1X C2 1.56(2)
C2 C3X 1.45(2)
C2 C4 1.552(5)
C2 C3 1.556(8)
C3 C3X 0.73(2)
C4 C6 1.535(5)
C4 H11 1.0000
C5 C11 1.493(6)
C5 C10 1.517(6)
C6 C7 1.551(5)
C6 H3 1.0000
C7 C8 1.527(7)
C7 C9 1.552(6)
C10 H4 0.9800
C10 H5 0.9800
C10 H6 0.9800
C11 H7 0.9800
C11 H8 0.9800
C11 H9 0.9800
F13 C12 1.334(4)
F14 C12 1.325(5)
F15 C12 1.329(5)
F16 C14 1.330(4)
F17 C14 1.335(5)
F18 C14 1.344(5)
F19 C19 1.331(4)
F20 C19 1.333(4)
F21 C19 1.335(4)
F22 C20 1.337(4)
F23 C20 1.335(4)
F24 C20 1.331(5)
O5 C13 1.410(4)
O5 H12 0.8400
O6 C15 1.425(4)
O6 C16 1.464(4)
O7 C17 1.410(4)
O7 C16 1.429(4)
O8 C18 1.408(4)
O8 H13 0.8400
C12 C13 1.553(5)
C13 C14 1.539(6)
C13 C15 1.557(5)
C15 C17 1.550(5)
C15 H21 1.0000
C16 C22 1.504(6)
C16 C21 1.509(6)
C17 C18 1.551(5)
C17 H14 1.0000
C18 C20 1.539(5)
C18 C19 1.551(6)
C21 H15 0.9800
C21 H16 0.9800
C21 H17 0.9800
C22 H18 0.9800
C22 H19 0.9800
C22 H20 0.9800
F25 C23 1.335(4)
F26 C23 1.335(4)
F27 C23 1.328(5)
F28 C25 1.337(4)
F29 C25 1.336(4)
F30 C25 1.345(5)
F31 C30 1.337(4)
F32 C30 1.336(4)
F33 C30 1.344(4)
F34 C31 1.340(5)
F35 C31 1.337(4)
F36 C31 1.334(4)
O9 C24 1.400(4)
O9 H22 0.8400
O10 C26 1.417(4)
O10 C27 1.445(4)
O11 C28 1.420(4)
O11 C27 1.441(4)
O12 C29 1.403(4)
O12 H23 0.8400
C23 C24 1.542(5)
C24 C25 1.537(6)
C24 C26 1.546(5)
C26 C28 1.545(5)
C26 H31 1.0000
C27 C33 1.502(6)
C27 C32 1.506(6)
C28 C29 1.555(5)
C28 H24 1.0000
C29 C30 1.541(6)
C29 C31 1.545(5)
C32 H25 0.9800
C32 H26 0.9800
C32 H27 0.9800
C33 H28 0.9800
C33 H29 0.9800
C33 H30 0.9800
F37 C34 1.319(5)
F38 C34 1.343(5)
F39 C34 1.346(4)
F40 C36 1.336(5)
F41 C36 1.338(4)
F42 C36 1.332(4)
F43 C41 1.330(5)
F44 C41 1.339(4)
F45 C41 1.331(4)
F46 C42 1.339(5)
F47 C42 1.329(5)
F48 C42 1.340(4)
O13 C35 1.400(4)
O13 H32 0.8400
O14 C37 1.414(4)
O14 C38 1.437(4)
O15 C39 1.428(4)
O15 C38 1.456(4)
O16 C40 1.403(4)
O16 H33 0.8400
C34 C35 1.540(6)
C35 C37 1.537(5)
C35 C36 1.546(5)
C37 C39 1.539(5)
C37 H41 1.0000
C38 C44 1.500(6)
C38 C43 1.506(6)
C39 C40 1.547(5)
C39 H34 1.0000
C40 C42 1.539(6)
C40 C41 1.548(5)
C43 H35 0.9800
C43 H36 0.9800
C43 H37 0.9800
C44 H38 0.9800
C44 H39 0.9800
C44 H40 0.9800
O17 H42 1.0018
O17 H43 0.6185
O18 H44 0.7541
O18 H45 0.9413

loop_
_geom_torsion_atom_site_label_1
_geom_torsion_atom_site_label_2
_geom_torsion_atom_site_label_3
_geom_torsion_atom_site_label_4
_geom_torsion
C1 F2 F5X C3X 16.3(13)
C1X O1 O1X C2 -12.7(16)
C1X F3 C1 F2 -175.1(15)
C1X F3 C1 F1 -57.5(14)
C1X F3 C1 C2 59.9(14)
C1X F3 C1 F5X 169.1(16)
C1X F3 C1 C3X 98(2)
F5X F2 C1 C1X 151(12)
F5X F2 C1 F3 -160.6(6)
F5X F2 C1 F1 84.7(7)
F5X F2 C1 C2 -35.4(7)
F5X F2 C1 C3X -10.4(8)
C1X F1 C1 F3 59.1(13)
C1X F1 C1 F2 173.9(15)
C1X F1 C1 C2 -62.4(13)
C1X F1 C1 F5X -151.4(14)
C1X F1 C1 C3X -109.5(15)
F2 F5X C1 C1X -174(3)
C3X F5X C1 C1X 22(3)
F2 F5X C1 F3 28.1(9)
C3X F5X C1 F3 -136.6(11)
C3X F5X C1 F2 -164.8(12)
F2 F5X C1 F1 -105.9(6)
C3X F5X C1 F1 89.4(10)
F2 F5X C1 C2 147.7(6)
C3X F5X C1 C2 -17.1(9)
F2 F5X C1 C3X 164.8(12)
F2 C1 C1X F3 50(12)
F1 C1 C1X F3 118.5(9)
C2 C1 C1X F3 -123.8(7)
F5X C1 C1X F3 -164(2)
C3X C1 C1X F3 -149.3(8)
F3 C1 C1X F2X 12(6)
F2 C1 C1X F2X 62(16)
F1 C1 C1X F2X 131(7)
C2 C1 C1X F2X -112(6)
F5X C1 C1X F2X -152(4)
C3X C1 C1X F2X -137(6)
F3 C1 C1X F1 -118.5(9)
F2 C1 C1X F1 -68(12)
C2 C1 C1X F1 117.7(8)
F5X C1 C1X F1 77(3)
C3X C1 C1X F1 92.2(10)
F3 C1 C1X C2 123.8(7)
F2 C1 C1X C2 174(12)
F1 C1 C1X C2 -117.7(8)
F5X C1 C1X C2 -41(3)
C3X C1 C1X C2 -25.5(10)
F3 C1 C1X O1 138.4(17)
F2 C1 C1X O1 -172(11)
F1 C1 C1X O1 -103.0(15)
C2 C1 C1X O1 14.6(10)
F5X C1 C1X O1 -26(4)
C3X C1 C1X O1 -10.9(19)
C1 F3 C1X F2X -176(2)
C1 F3 C1X F1 61.8(13)
C1 F3 C1X C2 -58.7(12)
C1 F3 C1X O1 -108(3)
C1 F1 C1X F3 -59.1(13)
C1 F1 C1X F2X -163(3)
C1 F1 C1X C2 63.3(12)
C1 F1 C1X O1 114.3(17)
O1X O1 C1X C1 -4(3)
C2 O1 C1X C1 -18.9(14)
O1X O1 C1X F3 86(3)
C2 O1 C1X F3 71(2)
O1X O1 C1X F2X 159.5(19)
C2 O1 C1X F2X 144.6(11)
O1X O1 C1X F1 -84(2)
C2 O1 C1X F1 -98.9(14)
O1X O1 C1X C2 14.9(19)
C1X O1 C2 O1X 169.0(15)
O1X O1 C2 C3X -62.0(17)
C1X O1 C2 C3X 106.9(13)
O1X O1 C2 C4 77.7(13)
C1X O1 C2 C4 -113.3(8)
O1X O1 C2 C1 -158.6(12)
C1X O1 C2 C1 10.4(8)
O1X O1 C2 C3 -39.8(13)
C1X O1 C2 C3 129.2(8)
O1X O1 C2 C1X -169.0(15)
O1 O1X C2 C3X 132.9(13)
O1 O1X C2 C4 -110.0(11)
O1 O1X C2 C1 31.1(18)
O1 O1X C2 C3 142.3(12)
O1 O1X C2 C1X 11.2(15)
C1X C1 C2 O1 -17.9(13)
F3 C1 C2 O1 -76.0(5)
F2 C1 C2 O1 162.9(4)
F1 C1 C2 O1 40.8(5)
F5X C1 C2 O1 144.0(4)
C3X C1 C2 O1 128.5(9)
C1X C1 C2 O1X -34.7(16)
F3 C1 C2 O1X -92.8(11)
F2 C1 C2 O1X 146.0(10)
F1 C1 C2 O1X 23.9(12)
F5X C1 C2 O1X 127.2(11)
C3X C1 C2 O1X 111.6(13)
C1X C1 C2 C3X -146.3(15)
F3 C1 C2 C3X 155.6(10)
F2 C1 C2 C3X 34.4(9)
F1 C1 C2 C3X -87.7(9)
F5X C1 C2 C3X 15.6(9)
C1X C1 C2 C4 102.7(13)
F3 C1 C2 C4 44.6(6)
F2 C1 C2 C4 -76.6(5)
F1 C1 C2 C4 161.4(3)
F5X C1 C2 C4 -95.4(4)
C3X C1 C2 C4 -111.0(9)
C1X C1 C2 C3 -136.0(13)
F3 C1 C2 C3 165.9(4)
F2 C1 C2 C3 44.7(5)
F1 C1 C2 C3 -77.4(5)
F5X C1 C2 C3 25.9(5)
C3X C1 C2 C3 10.3(9)
F3 C1 C2 C1X -58.1(13)
F2 C1 C2 C1X -179.3(14)
F1 C1 C2 C1X 58.7(12)
F5X C1 C2 C1X 161.9(13)
C3X C1 C2 C1X 146.3(15)
C1 C1X C2 O1 162.5(12)
F3 C1X C2 O1 -141.0(15)
F2X C1X C2 O1 -37.7(12)
F1 C1X C2 O1 99.1(13)
C1 C1X C2 O1X 156.4(11)
F3 C1X C2 O1X -147.1(13)
F2X C1X C2 O1X -43.8(16)
F1 C1X C2 O1X 92.9(14)
O1 C1X C2 O1X -6.1(8)
C1 C1X C2 C3X 36.5(16)
F3 C1X C2 C3X 92.9(16)
F2X C1X C2 C3X -163.7(14)
F1 C1X C2 C3X -27.0(18)
O1 C1X C2 C3X -126.1(10)
C1 C1X C2 C4 -94.0(11)
F3 C1X C2 C4 -37.5(17)
F2X C1X C2 C4 65.8(16)
F1 C1X C2 C4 -157.5(9)
O1 C1X C2 C4 103.5(5)
F3 C1X C2 C1 56.4(13)
F2X C1X C2 C1 160(2)
F1 C1X C2 C1 -63.5(13)
O1 C1X C2 C1 -162.5(12)
C1 C1X C2 C3 60.6(15)
F3 C1X C2 C3 117.1(12)
F2X C1X C2 C3 -139.6(10)
F1 C1X C2 C3 -3(2)
O1 C1X C2 C3 -101.9(8)
C3X F4 C3 F5 174(2)
C3X F4 C3 F6 -70.5(19)
C3X F4 C3 C2 53.5(18)
C3X F6 C3 F4 63.5(18)
C3X F6 C3 F5 177(2)
C3X F6 C3 C2 -61.8(19)
O1 C2 C3 C3X -140.7(19)
O1X C2 C3 C3X -161(2)
C4 C2 C3 C3X 102.0(19)
C1 C2 C3 C3X -22(2)
C1X C2 C3 C3X -54(2)
O1 C2 C3 F4 165.2(5)
O1X C2 C3 F4 145.1(8)
C3X C2 C3 F4 -54.1(18)
C4 C2 C3 F4 47.9(6)
C1 C2 C3 F4 -76.4(6)
C1X C2 C3 F4 -108.2(12)
O1 C2 C3 F5 47.9(6)
O1X C2 C3 F5 27.8(7)
C3X C2 C3 F5 -171(2)
C4 C2 C3 F5 -69.5(5)
C1 C2 C3 F5 166.3(4)
C1X C2 C3 F5 134.4(11)
O1 C2 C3 F6 -71.6(5)
O1X C2 C3 F6 -91.7(7)
C3X C2 C3 F6 69.1(19)
C4 C2 C3 F6 171.1(4)
C1 C2 C3 F6 46.8(6)
C1X C2 C3 F6 15.0(12)
F5 C3 C3X F4 -46(15)
F6 C3 C3X F4 115.4(7)
C2 C3 C3X F4 -127.2(10)
F4 C3 C3X F5X -45(9)
F5 C3 C3X F5X -91(18)
F6 C3 C3X F5X 70(10)
C2 C3 C3X F5X -173(10)
F4 C3 C3X F6 -115.4(7)
F5 C3 C3X F6 -161(15)
C2 C3 C3X F6 117.5(8)
F4 C3 C3X C2 127.2(10)
F5 C3 C3X C2 81(15)
F6 C3 C3X C2 -117.5(8)
F4 C3 C3X C1 149(3)
F5 C3 C3X C1 103(14)
F6 C3 C3X C1 -96(2)
C2 C3 C3X C1 21.4(18)
C3 F4 C3X F5X 169(3)
C3 F4 C3X F6 62.9(18)
C3 F4 C3X C2 -74(2)
C3 F4 C3X C1 -141(4)
F2 F5X C3X C3 -180(100)
C1 F5X C3X C3 -168(10)
F2 F5X C3X F4 136.1(11)
C1 F5X C3X F4 147.7(12)
F2 F5X C3X F6 -114.6(13)
C1 F5X C3X F6 -103.0(12)
F2 F5X C3X C2 8.1(18)
C1 F5X C3X C2 19.7(10)
F2 F5X C3X C1 -11.6(9)
C3 F6 C3X F4 -68.3(18)
C3 F6 C3X F5X -165(3)
C3 F6 C3X C2 73.5(19)
C3 F6 C3X C1 127(2)
O1 C2 C3X C3 50(2)
O1X C2 C3X C3 20(2)
C4 C2 C3X C3 -88.5(19)
C1 C2 C3X C3 158.9(19)
C1X C2 C3X C3 138.9(18)
O1 C2 C3X F4 120.5(17)
O1X C2 C3X F4 91(2)
C4 C2 C3X F4 -18(2)
C1 C2 C3X F4 -131(2)
C3 C2 C3X F4 70(2)
C1X C2 C3X F4 -150.7(18)
O1 C2 C3X F5X -132.0(11)
O1X C2 C3X F5X -161.9(12)
C4 C2 C3X F5X 89.4(13)
C1 C2 C3X F5X -23.3(12)
C3 C2 C3X F5X 178(3)
C1X C2 C3X F5X -43.3(17)
O1 C2 C3X F6 -14(2)
O1X C2 C3X F6 -44.2(17)
C4 C2 C3X F6 -152.9(11)
C1 C2 C3X F6 94.5(14)
C3 C2 C3X F6 -64.4(19)
C1X C2 C3X F6 74.5(17)
O1 C2 C3X C1 -108.7(8)
O1X C2 C3X C1 -138.6(8)
C4 C2 C3X C1 112.7(5)
C3 C2 C3X C1 -158.9(19)
C1X C2 C3X C1 -20.0(9)
C1X C1 C3X C3 7(3)
F3 C1 C3X C3 -81(4)
F2 C1 C3X C3 -175(3)
F1 C1 C3X C3 76(3)
C2 C1 C3X C3 -28(2)
F5X C1 C3X C3 176(4)
C1X C1 C3X F4 133(3)
F3 C1 C3X F4 46(4)
F2 C1 C3X F4 -49(2)
F1 C1 C3X F4 -158(2)
C2 C1 C3X F4 98(2)
F5X C1 C3X F4 -58(2)
C1X C1 C3X F5X -169.2(15)
F3 C1 C3X F5X 103.6(16)
F2 C1 C3X F5X 8.7(7)
F1 C1 C3X F5X -99.9(8)
C2 C1 C3X F5X 156.0(13)
C1X C1 C3X F6 -70.8(18)
F3 C1 C3X F6 -158.1(10)
F2 C1 C3X F6 107.0(12)
F1 C1 C3X F6 -1.5(14)
C2 C1 C3X F6 -105.6(15)
F5X C1 C3X F6 98.3(14)
C1X C1 C3X C2 34.8(15)
F3 C1 C3X C2 -52.4(19)
F2 C1 C3X C2 -147.3(8)
F1 C1 C3X C2 104.1(7)
F5X C1 C3X C2 -156.0(13)
C5 O2 C4 C6 -38.4(4)
C5 O2 C4 C2 -164.1(3)
O1 C2 C4 O2 158.7(3)
O1X C2 C4 O2 -169.5(7)
C3X C2 C4 O2 -54.4(11)
C1 C2 C4 O2 37.8(5)
C3 C2 C4 O2 -83.9(4)
C1X C2 C4 O2 76.2(10)
O1 C2 C4 C6 42.6(5)
O1X C2 C4 C6 74.4(8)
C3X C2 C4 C6 -170.4(10)
C1 C2 C4 C6 -78.2(5)
C3 C2 C4 C6 160.0(4)
C1X C2 C4 C6 -39.8(10)
C4 O2 C5 O3 28.9(4)
C4 O2 C5 C11 146.7(3)
C4 O2 C5 C10 -87.4(4)
C6 O3 C5 O2 -6.9(4)
C6 O3 C5 C11 -123.8(3)
C6 O3 C5 C10 112.2(3)
C5 O3 C6 C4 -15.4(4)
C5 O3 C6 C7 -143.9(3)
O2 C4 C6 O3 32.1(4)
C2 C4 C6 O3 151.6(3)
O2 C4 C6 C7 155.2(3)
C2 C4 C6 C7 -85.3(4)
O3 C6 C7 O4 -162.9(3)
C4 C6 C7 O4 78.5(5)
O3 C6 C7 C8 73.2(4)
C4 C6 C7 C8 -45.3(5)
O3 C6 C7 C9 -51.1(4)
C4 C6 C7 C9 -169.7(3)
O4 C7 C8 F9 -171.5(4)
C6 C7 C8 F9 -46.5(5)
C9 C7 C8 F9 77.5(4)
O4 C7 C8 F7 66.5(4)
C6 C7 C8 F7 -168.5(3)
C9 C7 C8 F7 -44.5(5)
O4 C7 C8 F8 -51.5(4)
C6 C7 C8 F8 73.6(5)
C9 C7 C8 F8 -162.5(3)
O4 C7 C9 F10 -44.0(4)
C8 C7 C9 F10 71.2(5)
C6 C7 C9 F10 -161.4(4)
O4 C7 C9 F12 75.9(4)
C8 C7 C9 F12 -169.0(3)
C6 C7 C9 F12 -41.5(4)
O4 C7 C9 F11 -164.9(3)
C8 C7 C9 F11 -49.7(4)
C6 C7 C9 F11 77.8(4)
F14 C12 C13 O5 53.7(4)
F15 C12 C13 O5 -65.7(4)
F13 C12 C13 O5 173.1(3)
F14 C12 C13 C14 172.5(3)
F15 C12 C13 C14 53.2(4)
F13 C12 C13 C14 -68.0(4)
F14 C12 C13 C15 -61.4(4)
F15 C12 C13 C15 179.2(3)
F13 C12 C13 C15 58.0(4)
O5 C13 C14 F16 172.4(3)
C12 C13 C14 F16 53.5(4)
C15 C13 C14 F16 -69.3(4)
O5 C13 C14 F17 -65.2(4)
C12 C13 C14 F17 175.9(3)
C15 C13 C14 F17 53.1(4)
O5 C13 C14 F18 52.4(4)
C12 C13 C14 F18 -66.5(4)
C15 C13 C14 F18 170.7(3)
C16 O6 C15 C17 -11.8(4)
C16 O6 C15 C13 -136.0(3)
O5 C13 C15 O6 156.7(3)
C14 C13 C15 O6 37.1(4)
C12 C13 C15 O6 -86.7(3)
O5 C13 C15 C17 38.6(4)
C14 C13 C15 C17 -80.9(4)
C12 C13 C15 C17 155.3(3)
C17 O7 C16 O6 18.5(4)
C17 O7 C16 C22 -99.2(4)
C17 O7 C16 C21 135.6(3)
C15 O6 C16 O7 -2.9(4)
C15 O6 C16 C22 116.0(3)
C15 O6 C16 C21 -118.3(3)
C16 O7 C17 C18 -147.6(3)
C16 O7 C17 C15 -25.4(4)
O6 C15 C17 O7 22.3(4)
C13 C15 C17 O7 144.7(3)
O6 C15 C17 C18 140.0(3)
C13 C15 C17 C18 -97.6(4)
O7 C17 C18 O8 158.3(3)
C15 C17 C18 O8 43.0(4)
O7 C17 C18 C20 -82.6(4)
C15 C17 C18 C20 162.1(3)
O7 C17 C18 C19 39.8(4)
C15 C17 C18 C19 -75.6(4)
O8 C18 C19 F19 160.2(3)
C20 C18 C19 F19 44.4(4)
C17 C18 C19 F19 -77.5(4)
O8 C18 C19 F20 40.7(4)
C20 C18 C19 F20 -75.1(4)
C17 C18 C19 F20 163.0(3)
O8 C18 C19 F21 -78.1(3)
C20 C18 C19 F21 166.1(3)
C17 C18 C19 F21 44.2(4)
O8 C18 C20 F24 50.5(4)
C17 C18 C20 F24 -70.9(4)
C19 C18 C20 F24 164.7(3)
O8 C18 C20 F23 -68.7(4)
C17 C18 C20 F23 169.9(3)
C19 C18 C20 F23 45.5(4)
O8 C18 C20 F22 169.8(3)
C17 C18 C20 F22 48.4(4)
C19 C18 C20 F22 -76.1(4)
F27 C23 C24 O9 48.9(4)
F25 C23 C24 O9 -70.8(4)
F26 C23 C24 O9 168.2(3)
F27 C23 C24 C25 167.8(3)
F25 C23 C24 C25 48.1(4)
F26 C23 C24 C25 -73.0(4)
F27 C23 C24 C26 -66.9(4)
F25 C23 C24 C26 173.5(3)
F26 C23 C24 C26 52.4(4)
O9 C24 C25 F28 166.4(3)
C23 C24 C25 F28 46.7(4)
C26 C24 C25 F28 -75.3(4)
O9 C24 C25 F29 -71.1(4)
C23 C24 C25 F29 169.2(3)
C26 C24 C25 F29 47.2(4)
O9 C24 C25 F30 46.7(4)
C23 C24 C25 F30 -72.9(4)
C26 C24 C25 F30 165.0(3)
C27 O10 C26 C28 -22.8(4)
C27 O10 C26 C24 -146.1(3)
O9 C24 C26 O10 156.0(3)
C25 C24 C26 O10 36.9(4)
C23 C24 C26 O10 -86.4(4)
O9 C24 C26 C28 40.6(4)
C25 C24 C26 C28 -78.5(4)
C23 C24 C26 C28 158.2(3)
C28 O11 C27 O10 13.8(4)
C28 O11 C27 C33 -103.2(4)
C28 O11 C27 C32 131.0(3)
C26 O10 C27 O11 7.0(4)
C26 O10 C27 C33 125.6(3)
C26 O10 C27 C32 -109.4(3)
C27 O11 C28 C26 -27.0(4)
C27 O11 C28 C29 -150.6(3)
O10 C26 C28 O11 30.0(4)
C24 C26 C28 O11 148.6(3)
O10 C26 C28 C29 148.6(3)
C24 C26 C28 C29 -92.8(4)
O11 C28 C29 O12 153.1(3)
C26 C28 C29 O12 37.9(4)
O11 C28 C29 C30 33.9(4)
C26 C28 C29 C30 -81.3(4)
O11 C28 C29 C31 -87.7(3)
C26 C28 C29 C31 157.2(3)
O12 C29 C30 F32 -78.2(3)
C31 C29 C30 F32 166.0(3)
C28 C29 C30 F32 45.4(4)
O12 C29 C30 F31 40.7(4)
C31 C29 C30 F31 -75.1(4)
C28 C29 C30 F31 164.4(3)
O12 C29 C30 F33 160.0(3)
C31 C29 C30 F33 44.2(4)
C28 C29 C30 F33 -76.4(4)
O12 C29 C31 F36 169.1(3)
C30 C29 C31 F36 -77.3(4)
C28 C29 C31 F36 46.9(4)
O12 C29 C31 F35 -69.2(4)
C30 C29 C31 F35 44.4(4)
C28 C29 C31 F35 168.6(3)
O12 C29 C31 F34 49.8(4)
C30 C29 C31 F34 163.5(3)
C28 C29 C31 F34 -72.3(3)
F37 C34 C35 O13 -167.2(3)
F38 C34 C35 O13 -45.9(4)
F39 C34 C35 O13 71.1(4)
F37 C34 C35 C37 -49.5(4)
F38 C34 C35 C37 71.8(4)
F39 C34 C35 C37 -171.2(3)
F37 C34 C35 C36 73.7(4)
F38 C34 C35 C36 -165.1(3)
F39 C34 C35 C36 -48.1(4)
O13 C35 C36 F42 -164.3(3)
C37 C35 C36 F42 82.3(4)
C34 C35 C36 F42 -44.7(4)
O13 C35 C36 F40 75.1(4)
C37 C35 C36 F40 -38.4(4)
C34 C35 C36 F40 -165.4(3)
O13 C35 C36 F41 -43.0(4)
C37 C35 C36 F41 -156.5(3)
C34 C35 C36 F41 76.5(4)
C38 O14 C37 C35 -156.3(3)
C38 O14 C37 C39 -29.9(4)
O13 C35 C37 O14 -173.7(3)
C34 C35 C37 O14 66.0(4)
C36 C35 C37 O14 -57.6(4)
O13 C35 C37 C39 69.8(4)
C34 C35 C37 C39 -50.5(4)
C36 C35 C37 C39 -174.1(3)
C37 O14 C38 O15 12.2(4)
C37 O14 C38 C44 130.2(3)
C37 O14 C38 C43 -103.6(3)
C39 O15 C38 O14 12.4(4)
C39 O15 C38 C44 -103.9(3)
C39 O15 C38 C43 129.8(3)
C38 O15 C39 C37 -29.6(4)
C38 O15 C39 C40 -156.9(3)
O14 C37 C39 O15 36.0(3)
C35 C37 C39 O15 156.0(3)
O14 C37 C39 C40 157.7(3)
C35 C37 C39 C40 -82.3(4)
O15 C39 C40 O16 -168.9(3)
C37 C39 C40 O16 73.9(4)
O15 C39 C40 C42 67.9(4)
C37 C39 C40 C42 -49.2(4)
O15 C39 C40 C41 -55.3(4)
C37 C39 C40 C41 -172.4(3)
O16 C40 C41 F43 77.9(4)
C42 C40 C41 F43 -166.2(3)
C39 C40 C41 F43 -39.8(4)
O16 C40 C41 F45 -41.8(4)
C42 C40 C41 F45 74.0(4)
C39 C40 C41 F45 -159.6(3)
O16 C40 C41 F44 -162.2(3)
C42 C40 C41 F44 -46.4(4)
C39 C40 C41 F44 80.0(4)
O16 C40 C42 F47 -168.4(3)
C41 C40 C42 F47 78.5(4)
C39 C40 C42 F47 -44.3(4)
O16 C40 C42 F46 -48.1(4)
C41 C40 C42 F46 -161.1(3)
C39 C40 C42 F46 76.1(4)
O16 C40 C42 F48 70.1(4)
C41 C40 C42 F48 -42.9(4)
C39 C40 C42 F48 -165.7(3)
